data_4311048
loop_
_publ_author_name
'Christopher J. Adams'
'Simon J. A. Pope'

_publ_section_title
;
 Diimine-Acetylide Compounds of Ruthenium: The Structural and
 Spectroscopic Effects of Oxidation
;
_journal_name_full 'Inorganic Chemistry'
_journal_page_first 3492
_journal_page_last 3499
_journal_paper_doi 10.1021/ic035181v
_journal_volume 43
_journal_year 2004
_chemical_formula_sum 'C64 H51 Cl F6 N2 O2.5 P3 Ru'
_chemical_formula_weight 1231.50
_chemical_name_systematic
; 
 ? 
;
_space_group_IT_number 2
_symmetry_cell_setting triclinic
_symmetry_space_group_name_Hall '-P 1'
_symmetry_space_group_name_H-M 'P -1'
_atom_sites_solution_hydrogens geom
_atom_sites_solution_primary direct
_atom_sites_solution_secondary difmap
_audit_creation_method SHELXL-97
_cell_angle_alpha 78.56(5)
_cell_angle_beta 87.14(4)
_cell_angle_gamma 80.52(6)
_cell_formula_units_Z 2
_cell_length_a 11.826(8)
_cell_length_b 13.962(6)
_cell_length_c 19.020(11)
_cell_measurement_temperature 173(2)
_cell_volume 3036(3)
_computing_cell_refinement 'Bruker SMART'
_computing_data_collection 'Bruker SMART'
_computing_data_reduction 'Bruker SAINT'
_computing_molecular_graphics 'Bruker SHELXTL'
_computing_publication_material 'Bruker SHELXTL'
_computing_structure_refinement 'SHELXL-97 (Sheldrick, 1997)'
_computing_structure_solution 'SHELXS-97 (Sheldrick, 1990)'
_diffrn_ambient_temperature 173(2)
_diffrn_measured_fraction_theta_full 0.990
_diffrn_measured_fraction_theta_max 0.990
_diffrn_measurement_device_type 'CCD area detector'
_diffrn_measurement_method 'phi and omega scans'
_diffrn_radiation_monochromator graphite
_diffrn_radiation_source 'fine-focus sealed tube'
_diffrn_radiation_type MoK\a
_diffrn_radiation_wavelength 0.71073
_diffrn_reflns_av_R_equivalents 0.0748
_diffrn_reflns_av_sigmaI/netI 0.1201
_diffrn_reflns_limit_h_max 15
_diffrn_reflns_limit_h_min -15
_diffrn_reflns_limit_k_max 18
_diffrn_reflns_limit_k_min -18
_diffrn_reflns_limit_l_max 24
_diffrn_reflns_limit_l_min -24
_diffrn_reflns_number 31738
_diffrn_reflns_theta_full 27.48
_diffrn_reflns_theta_max 27.48
_diffrn_reflns_theta_min 1.68
_diffrn_standards_decay_% 0
_exptl_absorpt_coefficient_mu 0.444
_exptl_absorpt_correction_T_max 1
_exptl_absorpt_correction_T_min 0.820
_exptl_absorpt_correction_type multi-scan
_exptl_absorpt_process_details SADABS
_exptl_crystal_colour Purple
_exptl_crystal_density_diffrn 1.347
_exptl_crystal_density_meas ?
_exptl_crystal_density_method .
_exptl_crystal_description Plate
_exptl_crystal_F_000 1258
_exptl_crystal_size_max 0.40
_exptl_crystal_size_mid 0.40
_exptl_crystal_size_min 0.03
_refine_diff_density_max 1.352
_refine_diff_density_min -1.489
_refine_diff_density_rms 0.120
_refine_ls_extinction_method none
_refine_ls_goodness_of_fit_ref 1.039
_refine_ls_hydrogen_treatment constr
_refine_ls_matrix_type full
_refine_ls_number_parameters 664
_refine_ls_number_reflns 13796
_refine_ls_number_restraints 11
_refine_ls_restrained_S_all 1.042
_refine_ls_R_factor_all 0.1346
_refine_ls_R_factor_gt 0.0664
_refine_ls_shift/su_max 0.001
_refine_ls_shift/su_mean 0.000
_refine_ls_structure_factor_coef Fsqd
_refine_ls_weighting_details 'calc w=1/[\s^2^(Fo^2^)+(0.1002P)^2^+1.1454P] where P=(Fo^2^+2Fc^2^)/3'
_refine_ls_weighting_scheme calc
_refine_ls_wR_factor_gt 0.1675
_refine_ls_wR_factor_ref 0.2011
_reflns_number_gt 8046
_reflns_number_total 13796
_reflns_threshold_expression >2sigma(I)
_cod_data_source_file ic035181vsi20031006_092856_1.cif
_cod_data_source_block '[4a][PF6].2.5thf'
_cod_depositor_comments
;
The following automatic conversions were performed:
'_symmetry_cell_setting' value 'Triclinic' changed to 'triclinic'
according to '/home/saulius/struct/CIF-dictionaries/cif_core.dic'
dictionary named 'cif_core.dic' version 2.4.1 from
2010-06-29.

'_exptl_absorpt_correction_type' value 'Multi-scan' changed
to 'multi-scan' according to
'/home/saulius/struct/CIF-dictionaries/cif_core.dic' dictionary named
'cif_core.dic' version 2.4.1 from 2010-06-29.

Automatic conversion script
Id: cif_fix_enum 1527 2010-12-29 10:47:43Z saulius 
;
_cod_original_cell_volume 3035(3)
_cod_original_formula_sum 'C64 H51 Cl F6 N2 O2.50 P3 Ru'
_cod_database_code 4311048

loop_
_symmetry_equiv_pos_as_xyz
'x, y, z'
'-x, -y, -z'

loop_
_atom_site_label
_atom_site_type_symbol
_atom_site_fract_x
_atom_site_fract_y
_atom_site_fract_z
_atom_site_U_iso_or_equiv
_atom_site_adp_type
_atom_site_occupancy
_atom_site_symmetry_multiplicity
_atom_site_calc_flag
_atom_site_refinement_flags
_atom_site_disorder_assembly
_atom_site_disorder_group
Ru1 Ru 1.02677(3) 0.00705(3) 0.70158(2) 0.02174(13) Uani 1 1 d . . .
N1 N 0.9673(3) 0.1490(3) 0.6358(2) 0.0257(9) Uani 1 1 d . . .
C1 C 0.9465(4) 0.1679(4) 0.5655(3) 0.0319(12) Uani 1 1 d . . .
H1A H 0.9551 0.1139 0.5411 0.038 Uiso 1 1 calc R . .
C2 C 0.9133(5) 0.2616(4) 0.5270(3) 0.0372(14) Uani 1 1 d . . .
H2A H 0.9019 0.2716 0.4768 0.045 Uiso 1 1 calc R . .
C3 C 0.8968(5) 0.3404(4) 0.5608(3) 0.0442(15) Uani 1 1 d . . .
C4 C 0.9187(5) 0.3224(4) 0.6331(3) 0.0401(14) Uani 1 1 d . . .
H4A H 0.9089 0.3760 0.6579 0.048 Uiso 1 1 calc R . .
C5 C 0.9547(4) 0.2269(4) 0.6702(3) 0.0280(11) Uani 1 1 d . . .
C6 C 0.8589(8) 0.4451(5) 0.5221(4) 0.072(2) Uani 1 1 d . . .
H6A H 0.8530 0.4900 0.5562 0.108 Uiso 1 1 calc R . .
H6B H 0.7839 0.4500 0.5007 0.108 Uiso 1 1 calc R . .
H6C H 0.9151 0.4634 0.4842 0.108 Uiso 1 1 calc R . .
C7 C 1.0409(4) 0.0766(4) 0.8434(3) 0.0310(12) Uani 1 1 d . . .
H7A H 1.0630 0.0084 0.8631 0.037 Uiso 1 1 calc R . .
C8 C 1.0359(5) 0.1441(5) 0.8872(3) 0.0398(14) Uani 1 1 d . . .
H8A H 1.0537 0.1218 0.9365 0.048 Uiso 1 1 calc R . .
C9 C 1.0054(5) 0.2437(5) 0.8608(3) 0.0436(16) Uani 1 1 d . . .
C10 C 0.9774(5) 0.2718(5) 0.7894(3) 0.0397(14) Uani 1 1 d . . .
H10A H 0.9546 0.3399 0.7695 0.048 Uiso 1 1 calc R . .
C11 C 0.9818(4) 0.2024(4) 0.7461(3) 0.0276(11) Uani 1 1 d . . .
C12 C 1.0035(8) 0.3208(6) 0.9071(4) 0.075(3) Uani 1 1 d . . .
H12A H 0.9794 0.3869 0.8783 0.112 Uiso 1 1 calc R . .
H12B H 1.0803 0.3169 0.9255 0.112 Uiso 1 1 calc R . .
H12C H 0.9494 0.3085 0.9474 0.112 Uiso 1 1 calc R . .
N2 N 1.0155(3) 0.1036(3) 0.7737(2) 0.0252(9) Uani 1 1 d . . .
C13 C 1.0877(4) -0.1081(4) 0.7753(3) 0.0257(11) Uani 1 1 d . . .
C14 C 1.1282(5) -0.1756(4) 0.8207(3) 0.0341(13) Uani 1 1 d . . .
C15 C 1.1777(5) -0.2594(4) 0.8768(3) 0.0380(14) Uani 1 1 d . . .
C16 C 1.2022(7) -0.2185(5) 0.9429(3) 0.059(2) Uani 1 1 d . . .
H16A H 1.1301 -0.1871 0.9620 0.088 Uiso 1 1 calc R . .
H16B H 1.2539 -0.1695 0.9291 0.088 Uiso 1 1 calc R . .
H16C H 1.2383 -0.2728 0.9797 0.088 Uiso 1 1 calc R . .
C17 C 1.2913(6) -0.3111(5) 0.8487(4) 0.0577(19) Uani 1 1 d . . .
H17A H 1.3445 -0.2633 0.8355 0.087 Uiso 1 1 calc R . .
H17B H 1.2765 -0.3372 0.8064 0.087 Uiso 1 1 calc R . .
H17C H 1.3250 -0.3655 0.8862 0.087 Uiso 1 1 calc R . .
C18 C 1.0929(6) -0.3337(5) 0.8960(3) 0.0548(18) Uani 1 1 d . . .
H18A H 1.0211 -0.3009 0.9145 0.082 Uiso 1 1 calc R . .
H18B H 1.1262 -0.3895 0.9327 0.082 Uiso 1 1 calc R . .
H18C H 1.0776 -0.3579 0.8530 0.082 Uiso 1 1 calc R . .
Cl1 Cl 1.02666(11) -0.07371(10) 0.60460(7) 0.0288(3) Uani 1 1 d . . .
P1 P 1.22159(11) 0.02616(10) 0.67343(7) 0.0231(3) Uani 1 1 d . . .
C1A C 1.2315(4) 0.1282(4) 0.5968(3) 0.0263(11) Uani 1 1 d . . .
C1B C 1.2468(5) 0.2232(4) 0.6021(3) 0.0336(13) Uani 1 1 d . . .
H1BA H 1.2606 0.2374 0.6474 0.040 Uiso 1 1 calc R . .
C1C C 1.2420(5) 0.2965(4) 0.5415(3) 0.0393(14) Uani 1 1 d . . .
H1CA H 1.2527 0.3612 0.5454 0.047 Uiso 1 1 calc R . .
C1D C 1.2220(5) 0.2776(4) 0.4753(3) 0.0384(14) Uani 1 1 d . . .
H1DA H 1.2186 0.3288 0.4339 0.046 Uiso 1 1 calc R . .
C1E C 1.2068(5) 0.1834(4) 0.4695(3) 0.0332(13) Uani 1 1 d . . .
H1EA H 1.1932 0.1697 0.4240 0.040 Uiso 1 1 calc R . .
C1F C 1.2114(5) 0.1098(4) 0.5293(3) 0.0322(12) Uani 1 1 d . . .
H1FA H 1.2007 0.0453 0.5248 0.039 Uiso 1 1 calc R . .
C1G C 1.3006(4) 0.0468(4) 0.7483(3) 0.0280(11) Uani 1 1 d . . .
C1H C 1.3834(5) -0.0298(5) 0.7834(3) 0.0354(13) Uani 1 1 d . . .
H1HA H 1.3993 -0.0911 0.7675 0.042 Uiso 1 1 calc R . .
C1I C 1.4418(5) -0.0159(6) 0.8412(3) 0.0485(17) Uani 1 1 d . . .
H1IA H 1.4978 -0.0678 0.8645 0.058 Uiso 1 1 calc R . .
C1J C 1.4194(5) 0.0735(6) 0.8656(3) 0.0477(17) Uani 1 1 d . . .
H1JA H 1.4604 0.0827 0.9048 0.057 Uiso 1 1 calc R . .
C1K C 1.3385(5) 0.1471(5) 0.8329(3) 0.0432(15) Uani 1 1 d . . .
H1KA H 1.3237 0.2083 0.8489 0.052 Uiso 1 1 calc R . .
C1L C 1.2767(5) 0.1336(4) 0.7756(3) 0.0325(12) Uani 1 1 d . . .
H1LA H 1.2174 0.1846 0.7551 0.039 Uiso 1 1 calc R . .
C1M C 1.3170(4) -0.0763(4) 0.6447(3) 0.0262(11) Uani 1 1 d . . .
C1N C 1.4231(4) -0.0581(4) 0.6132(3) 0.0310(12) Uani 1 1 d . . .
H1NA H 1.4417 0.0070 0.6049 0.037 Uiso 1 1 calc R . .
C1O C 1.5003(4) -0.1341(4) 0.5943(3) 0.0328(13) Uani 1 1 d . . .
H1OA H 1.5716 -0.1211 0.5724 0.039 Uiso 1 1 calc R . .
C1P C 1.4756(5) -0.2281(4) 0.6067(3) 0.0378(14) Uani 1 1 d . . .
H1PA H 1.5304 -0.2803 0.5944 0.045 Uiso 1 1 calc R . .
C1Q C 1.3715(5) -0.2479(4) 0.6371(3) 0.0356(13) Uani 1 1 d . . .
H1QA H 1.3544 -0.3133 0.6448 0.043 Uiso 1 1 calc R . .
C1R C 1.2916(4) -0.1726(4) 0.6567(3) 0.0291(12) Uani 1 1 d . . .
H1RA H 1.2202 -0.1865 0.6780 0.035 Uiso 1 1 calc R . .
P2 P 0.83742(11) -0.02749(10) 0.73563(7) 0.0245(3) Uani 1 1 d . . .
C2A C 0.7235(4) 0.0515(4) 0.6797(3) 0.0252(11) Uani 1 1 d . . .
C2B C 0.6264(4) 0.1065(4) 0.7054(3) 0.0327(12) Uani 1 1 d . . .
H2BA H 0.6157 0.1049 0.7555 0.039 Uiso 1 1 calc R . .
C2C C 0.5468(5) 0.1624(4) 0.6583(3) 0.0375(14) Uani 1 1 d . . .
H2CA H 0.4799 0.1980 0.6764 0.045 Uiso 1 1 calc R . .
C2D C 0.5607(5) 0.1687(4) 0.5861(3) 0.0387(14) Uani 1 1 d . . .
H2DA H 0.5053 0.2097 0.5543 0.046 Uiso 1 1 calc R . .
C2E C 0.6575(5) 0.1141(4) 0.5592(3) 0.0355(13) Uani 1 1 d . . .
H2EA H 0.6680 0.1170 0.5090 0.043 Uiso 1 1 calc R . .
C2F C 0.7377(5) 0.0559(4) 0.6068(3) 0.0324(12) Uani 1 1 d . . .
H2FA H 0.8034 0.0185 0.5890 0.039 Uiso 1 1 calc R . .
C2G C 0.8076(5) -0.1511(4) 0.7340(3) 0.0295(12) Uani 1 1 d . . .
C2H C 0.6930(5) -0.1679(4) 0.7396(3) 0.0377(14) Uani 1 1 d . . .
H2HA H 0.6332 -0.1140 0.7417 0.045 Uiso 1 1 calc R . .
C2I C 0.6661(6) -0.2599(5) 0.7419(3) 0.0494(17) Uani 1 1 d . . .
H2IA H 0.5884 -0.2701 0.7465 0.059 Uiso 1 1 calc R . .
C2J C 0.7538(6) -0.3386(5) 0.7375(4) 0.0562(19) Uani 1 1 d . . .
H2JA H 0.7359 -0.4029 0.7390 0.067 Uiso 1 1 calc R . .
C2K C 0.8669(6) -0.3233(5) 0.7308(4) 0.0502(17) Uani 1 1 d . . .
H2KA H 0.9264 -0.3768 0.7269 0.060 Uiso 1 1 calc R . .
C2L C 0.8932(5) -0.2305(4) 0.7298(3) 0.0367(13) Uani 1 1 d . . .
H2LA H 0.9711 -0.2209 0.7262 0.044 Uiso 1 1 calc R . .
C2M C 0.7971(4) -0.0132(4) 0.8278(3) 0.0303(12) Uani 1 1 d . . .
C2N C 0.7937(5) -0.0948(5) 0.8829(3) 0.0400(14) Uani 1 1 d . . .
H2NA H 0.8114 -0.1596 0.8726 0.048 Uiso 1 1 calc R . .
C2O C 0.7651(6) -0.0833(6) 0.9519(3) 0.0511(18) Uani 1 1 d . . .
H2OA H 0.7627 -0.1398 0.9888 0.061 Uiso 1 1 calc R . .
C2P C 0.7399(6) 0.0108(6) 0.9679(3) 0.057(2) Uani 1 1 d . . .
H2PA H 0.7197 0.0190 1.0156 0.068 Uiso 1 1 calc R . .
C2Q C 0.7444(5) 0.0922(5) 0.9139(3) 0.0451(15) Uani 1 1 d . . .
H2QA H 0.7279 0.1568 0.9246 0.054 Uiso 1 1 calc R . .
C2R C 0.7725(5) 0.0812(4) 0.8448(3) 0.0342(13) Uani 1 1 d . . .
H2RA H 0.7753 0.1380 0.8082 0.041 Uiso 1 1 calc R . .
P3 P 0.1859(2) -0.51654(15) 0.71310(11) 0.0630(6) Uani 1 1 d . . .
F1 F 0.2679(6) -0.5226(7) 0.6486(3) 0.160(3) Uani 1 1 d . . .
F2 F 0.0867(6) -0.5351(7) 0.6701(4) 0.160(3) Uani 1 1 d . . .
F3 F 0.2883(7) -0.4982(5) 0.7553(4) 0.158(3) Uani 1 1 d . . .
F4 F 0.0948(7) -0.5086(5) 0.7760(3) 0.147(3) Uani 1 1 d . . .
F5 F 0.2152(7) -0.6292(4) 0.7430(5) 0.166(3) Uani 1 1 d . . .
F6 F 0.1542(6) -0.4027(4) 0.6896(5) 0.153(3) Uani 1 1 d . . .
O1 O 1.585(2) -0.287(2) 0.9703(14) 0.412(13) Uiso 1 1 d D . .
C101 C 1.6602(17) -0.3003(14) 1.0359(9) 0.177(6) Uiso 1 1 d D . .
C102 C 1.7313(19) -0.3861(18) 1.0207(13) 0.254(11) Uiso 1 1 d D . .
C103 C 1.711(2) -0.437(2) 0.9654(15) 0.303(14) Uiso 1 1 d D . .
C104 C 1.603(2) -0.376(2) 0.9426(12) 0.233(9) Uiso 1 1 d D . .
O2 O 0.7033(16) -0.6059(12) 0.7647(12) 0.283(8) Uiso 1 1 d D . .
C105 C 0.680(2) -0.6006(16) 0.8397(13) 0.240(10) Uiso 1 1 d D . .
C106 C 0.556(3) -0.6246(18) 0.845(3) 0.43(3) Uiso 1 1 d D . .
C107 C 0.546(3) -0.6299(16) 0.783(2) 0.308(15) Uiso 1 1 d D . .
C108 C 0.617(4) -0.600(3) 0.7111(19) 0.41(2) Uiso 1 1 d D . .
O3 O 1.440(2) -0.5678(17) 0.4702(13) 0.177(8) Uiso 0.50 1 d PD . .
C109 C 1.445(3) -0.503(3) 0.404(2) 0.220(17) Uiso 0.50 1 d PD . .
C110 C 1.455(3) -0.412(2) 0.4317(19) 0.171(13) Uiso 0.50 1 d PD . .
C111 C 1.471(2) -0.443(2) 0.5127(15) 0.121(8) Uiso 0.50 1 d PD . .
C112 C 1.489(3) -0.554(3) 0.5329(18) 0.160(13) Uiso 0.50 1 d PD . .

loop_
_atom_site_aniso_label
_atom_site_aniso_U_11
_atom_site_aniso_U_22
_atom_site_aniso_U_33
_atom_site_aniso_U_23
_atom_site_aniso_U_13
_atom_site_aniso_U_12
Ru1 0.0161(2) 0.0255(2) 0.0243(2) -0.00541(16) -0.00064(15) -0.00451(15)
N1 0.019(2) 0.029(2) 0.028(2) -0.0044(18) 0.0037(17) -0.0036(18)
C1 0.026(3) 0.039(3) 0.028(3) -0.003(2) 0.001(2) -0.002(2)
C2 0.034(3) 0.038(3) 0.033(3) 0.005(3) 0.001(2) 0.001(3)
C3 0.040(4) 0.031(3) 0.053(4) 0.006(3) 0.001(3) 0.002(3)
C4 0.031(3) 0.035(3) 0.051(4) -0.009(3) 0.003(3) 0.005(3)
C5 0.018(2) 0.027(3) 0.038(3) -0.005(2) 0.004(2) -0.004(2)
C6 0.085(6) 0.044(4) 0.071(5) 0.011(4) -0.002(4) 0.009(4)
C7 0.026(3) 0.039(3) 0.029(3) -0.007(2) 0.001(2) -0.008(2)
C8 0.034(3) 0.061(4) 0.031(3) -0.021(3) 0.003(3) -0.012(3)
C9 0.035(3) 0.065(5) 0.043(4) -0.028(3) 0.012(3) -0.025(3)
C10 0.035(3) 0.038(3) 0.051(4) -0.020(3) 0.011(3) -0.011(3)
C11 0.018(2) 0.031(3) 0.037(3) -0.015(2) 0.006(2) -0.005(2)
C12 0.097(7) 0.081(6) 0.063(5) -0.048(4) 0.024(5) -0.033(5)
N2 0.018(2) 0.029(2) 0.031(2) -0.0102(19) 0.0014(18) -0.0043(18)
C13 0.019(2) 0.031(3) 0.029(3) -0.007(2) 0.001(2) -0.008(2)
C14 0.033(3) 0.036(3) 0.032(3) -0.006(3) 0.001(2) -0.004(3)
C15 0.042(3) 0.036(3) 0.032(3) -0.001(3) -0.010(3) 0.000(3)
C16 0.081(5) 0.055(4) 0.041(4) -0.008(3) -0.020(4) -0.007(4)
C17 0.057(4) 0.039(4) 0.067(5) 0.000(3) -0.008(4) 0.013(3)
C18 0.067(5) 0.046(4) 0.048(4) 0.009(3) -0.010(3) -0.020(4)
Cl1 0.0254(6) 0.0328(7) 0.0300(7) -0.0100(5) -0.0016(5) -0.0042(5)
P1 0.0164(6) 0.0256(7) 0.0283(7) -0.0074(6) 0.0013(5) -0.0039(5)
C1A 0.014(2) 0.028(3) 0.035(3) -0.004(2) 0.003(2) -0.003(2)
C1B 0.027(3) 0.034(3) 0.040(3) -0.010(3) -0.003(2) -0.003(2)
C1C 0.038(3) 0.026(3) 0.052(4) -0.004(3) -0.001(3) -0.004(3)
C1D 0.031(3) 0.037(3) 0.039(3) 0.004(3) 0.005(3) 0.003(3)
C1E 0.029(3) 0.042(3) 0.029(3) -0.007(2) 0.002(2) -0.006(3)
C1F 0.028(3) 0.035(3) 0.034(3) -0.008(2) 0.004(2) -0.007(2)
C1G 0.019(2) 0.038(3) 0.027(3) -0.006(2) 0.003(2) -0.006(2)
C1H 0.025(3) 0.052(4) 0.031(3) -0.006(3) -0.001(2) -0.013(3)
C1I 0.030(3) 0.081(5) 0.032(3) -0.001(3) -0.003(3) -0.013(3)
C1J 0.033(3) 0.081(5) 0.036(3) -0.020(3) -0.003(3) -0.020(3)
C1K 0.039(4) 0.058(4) 0.042(3) -0.020(3) 0.007(3) -0.023(3)
C1L 0.022(3) 0.040(3) 0.039(3) -0.013(3) 0.004(2) -0.009(2)
C1M 0.021(3) 0.033(3) 0.027(3) -0.008(2) -0.004(2) -0.007(2)
C1N 0.023(3) 0.038(3) 0.033(3) -0.010(2) 0.000(2) -0.004(2)
C1O 0.019(3) 0.043(3) 0.036(3) -0.012(3) -0.001(2) 0.002(2)
C1P 0.028(3) 0.042(4) 0.041(3) -0.016(3) -0.006(3) 0.012(3)
C1Q 0.033(3) 0.028(3) 0.043(3) -0.009(3) -0.003(3) 0.006(2)
C1R 0.025(3) 0.027(3) 0.035(3) -0.007(2) 0.000(2) -0.002(2)
P2 0.0174(6) 0.0328(8) 0.0238(7) -0.0046(6) -0.0001(5) -0.0064(6)
C2A 0.018(2) 0.026(3) 0.033(3) -0.007(2) -0.002(2) -0.008(2)
C2B 0.021(3) 0.043(3) 0.036(3) -0.009(3) 0.001(2) -0.005(2)
C2C 0.023(3) 0.047(4) 0.041(3) -0.012(3) 0.001(2) -0.001(3)
C2D 0.022(3) 0.040(3) 0.052(4) -0.006(3) -0.008(3) 0.000(2)
C2E 0.031(3) 0.043(3) 0.032(3) -0.004(3) -0.008(2) -0.007(3)
C2F 0.023(3) 0.041(3) 0.034(3) -0.011(3) 0.001(2) -0.003(2)
C2G 0.032(3) 0.033(3) 0.024(3) 0.000(2) -0.005(2) -0.011(2)
C2H 0.035(3) 0.040(3) 0.038(3) 0.001(3) -0.008(3) -0.015(3)
C2I 0.040(4) 0.052(4) 0.057(4) 0.009(3) -0.017(3) -0.027(3)
C2J 0.062(5) 0.047(4) 0.065(5) -0.002(3) -0.011(4) -0.031(4)
C2K 0.057(4) 0.028(3) 0.064(4) -0.001(3) -0.009(3) -0.010(3)
C2L 0.030(3) 0.038(3) 0.042(3) -0.005(3) -0.003(3) -0.009(3)
C2M 0.020(3) 0.050(4) 0.023(3) -0.006(2) -0.002(2) -0.014(2)
C2N 0.037(3) 0.048(4) 0.035(3) -0.003(3) -0.006(3) -0.013(3)
C2O 0.056(4) 0.069(5) 0.025(3) 0.003(3) -0.002(3) -0.018(4)
C2P 0.052(4) 0.095(6) 0.033(3) -0.021(4) 0.009(3) -0.031(4)
C2Q 0.040(4) 0.060(4) 0.041(3) -0.020(3) 0.009(3) -0.015(3)
C2R 0.026(3) 0.045(3) 0.035(3) -0.011(3) 0.006(2) -0.013(3)
P3 0.0791(15) 0.0526(12) 0.0646(12) -0.0204(10) 0.0077(11) -0.0234(11)
F1 0.110(5) 0.285(10) 0.115(5) -0.093(6) 0.050(4) -0.072(6)
F2 0.124(6) 0.258(9) 0.144(6) -0.076(6) -0.002(4) -0.120(6)
F3 0.164(7) 0.143(6) 0.186(7) -0.083(5) -0.094(6) 0.006(5)
F4 0.191(7) 0.115(5) 0.106(4) -0.013(4) 0.063(5) 0.034(5)
F5 0.153(7) 0.055(4) 0.278(9) -0.026(5) 0.010(6) 0.007(4)
F6 0.110(5) 0.062(4) 0.263(9) 0.032(5) -0.016(5) -0.019(3)

loop_
_atom_type_symbol
_atom_type_description
_atom_type_scat_dispersion_real
_atom_type_scat_dispersion_imag
_atom_type_scat_source
C C 0.0033 0.0016 'International Tables Vol C Tables 4.2.6.8 and 6.1.1.4'
H H 0.0000 0.0000 'International Tables Vol C Tables 4.2.6.8 and 6.1.1.4'
N N 0.0061 0.0033 'International Tables Vol C Tables 4.2.6.8 and 6.1.1.4'
F F 0.0171 0.0103 'International Tables Vol C Tables 4.2.6.8 and 6.1.1.4'
P P 0.1023 0.0942 'International Tables Vol C Tables 4.2.6.8 and 6.1.1.4'
Cl Cl 0.1484 0.1585 'International Tables Vol C Tables 4.2.6.8 and 6.1.1.4'
Ru Ru -1.2594 0.8363 'International Tables Vol C Tables 4.2.6.8 and 6.1.1.4'
O O 0.0106 0.0060 'International Tables Vol C Tables 4.2.6.8 and 6.1.1.4'

loop_
_geom_angle_atom_site_label_1
_geom_angle_atom_site_label_2
_geom_angle_atom_site_label_3
_geom_angle
_geom_angle_site_symmetry_1
_geom_angle_site_symmetry_3
_geom_angle_publ_flag
C13 Ru1 N2 92.30(19) . . ?
C13 Ru1 N1 168.98(18) . . ?
N2 Ru1 N1 76.96(17) . . ?
C13 Ru1 Cl1 98.73(16) . . ?
N2 Ru1 Cl1 168.96(12) . . ?
N1 Ru1 Cl1 92.00(13) . . ?
C13 Ru1 P1 86.48(15) . . ?
N2 Ru1 P1 90.97(12) . . ?
N1 Ru1 P1 91.15(13) . . ?
Cl1 Ru1 P1 89.33(6) . . ?
C13 Ru1 P2 88.41(15) . . ?
N2 Ru1 P2 90.76(12) . . ?
N1 Ru1 P2 94.16(13) . . ?
Cl1 Ru1 P2 89.94(6) . . ?
P1 Ru1 P2 174.67(5) . . ?
C1 N1 C5 117.9(5) . . ?
C1 N1 Ru1 126.9(4) . . ?
C5 N1 Ru1 115.1(3) . . ?
N1 C1 C2 123.1(5) . . ?
C3 C2 C1 120.0(5) . . ?
C2 C3 C4 117.8(5) . . ?
C2 C3 C6 122.8(6) . . ?
C4 C3 C6 119.4(6) . . ?
C3 C4 C5 120.8(6) . . ?
N1 C5 C4 120.4(5) . . ?
N1 C5 C11 115.6(4) . . ?
C4 C5 C11 124.0(5) . . ?
N2 C7 C8 122.2(5) . . ?
C7 C8 C9 120.8(5) . . ?
C8 C9 C10 117.2(6) . . ?
C8 C9 C12 122.3(6) . . ?
C10 C9 C12 120.5(7) . . ?
C9 C10 C11 121.0(6) . . ?
N2 C11 C10 120.3(5) . . ?
N2 C11 C5 115.7(4) . . ?
C10 C11 C5 123.9(5) . . ?
C7 N2 C11 118.3(4) . . ?
C7 N2 Ru1 125.1(4) . . ?
C11 N2 Ru1 116.6(3) . . ?
C14 C13 Ru1 177.2(5) . . ?
C13 C14 C15 179.7(6) . . ?
C14 C15 C16 108.5(5) . . ?
C14 C15 C18 109.5(5) . . ?
C16 C15 C18 110.9(5) . . ?
C14 C15 C17 109.4(5) . . ?
C16 C15 C17 108.9(6) . . ?
C18 C15 C17 109.6(5) . . ?
C1M P1 C1G 101.8(2) . . ?
C1M P1 C1A 102.0(2) . . ?
C1G P1 C1A 108.5(2) . . ?
C1M P1 Ru1 118.05(17) . . ?
C1G P1 Ru1 114.30(17) . . ?
C1A P1 Ru1 111.06(17) . . ?
C1B C1A C1F 118.6(5) . . ?
C1B C1A P1 124.9(4) . . ?
C1F C1A P1 116.3(4) . . ?
C1C C1B C1A 119.9(5) . . ?
C1D C1C C1B 121.1(6) . . ?
C1C C1D C1E 119.4(5) . . ?
C1F C1E C1D 120.2(5) . . ?
C1E C1F C1A 120.8(5) . . ?
C1L C1G C1H 117.7(5) . . ?
C1L C1G P1 122.6(4) . . ?
C1H C1G P1 119.6(4) . . ?
C1I C1H C1G 120.1(6) . . ?
C1H C1I C1J 120.8(6) . . ?
C1K C1J C1I 119.4(6) . . ?
C1J C1K C1L 120.6(6) . . ?
C1G C1L C1K 121.2(6) . . ?
C1R C1M C1N 119.0(5) . . ?
C1R C1M P1 122.8(4) . . ?
C1N C1M P1 118.1(4) . . ?
C1O C1N C1M 120.1(5) . . ?
C1P C1O C1N 120.7(5) . . ?
C1O C1P C1Q 120.4(5) . . ?
C1P C1Q C1R 120.4(5) . . ?
C1Q C1R C1M 119.4(5) . . ?
C2G P2 C2A 102.1(2) . . ?
C2G P2 C2M 102.7(2) . . ?
C2A P2 C2M 105.3(2) . . ?
C2G P2 Ru1 117.81(19) . . ?
C2A P2 Ru1 114.41(17) . . ?
C2M P2 Ru1 112.98(17) . . ?
C2F C2A C2B 119.1(5) . . ?
C2F C2A P2 115.9(4) . . ?
C2B C2A P2 125.1(4) . . ?
C2C C2B C2A 119.7(5) . . ?
C2D C2C C2B 121.8(5) . . ?
C2C C2D C2E 119.4(5) . . ?
C2F C2E C2D 119.1(5) . . ?
C2A C2F C2E 120.9(5) . . ?
C2L C2G C2H 118.2(5) . . ?
C2L C2G P2 122.8(4) . . ?
C2H C2G P2 119.0(4) . . ?
C2I C2H C2G 121.4(6) . . ?
C2H C2I C2J 119.3(6) . . ?
C2K C2J C2I 120.1(6) . . ?
C2L C2K C2J 120.0(7) . . ?
C2K C2L C2G 120.9(6) . . ?
C2N C2M C2R 118.2(5) . . ?
C2N C2M P2 121.5(5) . . ?
C2R C2M P2 120.3(4) . . ?
C2O C2N C2M 121.0(6) . . ?
C2N C2O C2P 120.2(6) . . ?
C2Q C2P C2O 119.3(6) . . ?
C2R C2Q C2P 120.8(6) . . ?
C2Q C2R C2M 120.6(6) . . ?
F1 P3 F2 90.7(4) . . ?
F1 P3 F5 92.5(5) . . ?
F2 P3 F5 89.9(5) . . ?
F1 P3 F6 91.7(5) . . ?
F2 P3 F6 92.1(5) . . ?
F5 P3 F6 175.3(5) . . ?
F1 P3 F3 88.1(4) . . ?
F2 P3 F3 178.7(5) . . ?
F5 P3 F3 90.0(5) . . ?
F6 P3 F3 88.1(4) . . ?
F1 P3 F4 176.3(5) . . ?
F2 P3 F4 85.9(4) . . ?
F5 P3 F4 88.9(4) . . ?
F6 P3 F4 87.1(4) . . ?
F3 P3 F4 95.4(5) . . ?
C104 O1 C101 109(2) . . ?
C102 C101 O1 94.4(19) . . ?
C101 C102 C103 125(2) . . ?
C102 C103 C104 96(2) . . ?
O1 C104 C103 112(3) . . ?
C105 O2 C108 125(3) . . ?
O2 C105 C106 99(2) . . ?
C107 C106 C105 98(3) . . ?
C106 C107 C108 135(3) . . ?
O2 C108 C107 79(2) . . ?
C111 O3 C109 93(3) 2_846 . ?
C111 O3 C112 43.1(18) 2_846 . ?
C109 O3 C112 123(3) . . ?
O3 C109 C110 98(3) . . ?
O3 C109 C112 75.5(19) . 2_846 ?
C110 C109 C112 31.8(18) . 2_846 ?
O3 C109 C111 38.2(16) . 2_846 ?
C110 C109 C111 79(2) . 2_846 ?
C112 C109 C111 48.0(11) 2_846 2_846 ?
C112 C110 C109 94(3) 2_846 . ?
C112 C110 C111 38(3) 2_846 . ?
C109 C110 C111 107(3) . . ?
C112 C111 O3 82(3) 2_846 2_846 ?
C112 C111 C112 91(4) 2_846 . ?
O3 C111 C112 97(2) 2_846 . ?
C112 C111 C110 38(3) 2_846 . ?
O3 C111 C110 112(2) 2_846 . ?
C112 C111 C110 109(3) . . ?
C112 C111 C111 58(3) 2_846 2_846 ?
O3 C111 C111 92(2) 2_846 2_846 ?
C112 C111 C111 33.1(15) . 2_846 ?
C110 C111 C111 81(2) . 2_846 ?
C112 C111 C109 117(3) 2_846 2_846 ?
O3 C111 C109 48.5(16) 2_846 2_846 ?
C112 C111 C109 65(2) . 2_846 ?
C110 C111 C109 154.7(15) . 2_846 ?
C111 C111 C109 83(2) 2_846 2_846 ?
C110 C112 C111 104(4) 2_846 2_846 ?
C110 C112 O3 140(4) 2_846 . ?
C111 C112 O3 54(2) 2_846 . ?
C110 C112 C111 120(4) 2_846 . ?
C111 C112 C111 89(4) 2_846 . ?
O3 C112 C111 95(3) . . ?
C110 C112 C112 123(4) 2_846 2_846 ?
C111 C112 C112 57(3) 2_846 2_846 ?
O3 C112 C112 76(2) . 2_846 ?
C111 C112 C112 32.6(15) . 2_846 ?
C110 C112 C109 54(2) 2_846 2_846 ?
C111 C112 C109 117(4) 2_846 2_846 ?
O3 C112 C109 162(3) . 2_846 ?
C111 C112 C109 67(2) . 2_846 ?
C112 C112 C109 85(3) 2_846 2_846 ?

loop_
_geom_bond_atom_site_label_1
_geom_bond_atom_site_label_2
_geom_bond_distance
_geom_bond_site_symmetry_2
_geom_bond_publ_flag
Ru1 C13 1.974(5) . ?
Ru1 N2 2.091(4) . ?
Ru1 N1 2.152(4) . ?
Ru1 Cl1 2.3451(18) . ?
Ru1 P1 2.385(2) . ?
Ru1 P2 2.398(2) . ?
N1 C1 1.338(6) . ?
N1 C5 1.361(7) . ?
C1 C2 1.372(7) . ?
C2 C3 1.363(8) . ?
C3 C4 1.379(9) . ?
C3 C6 1.507(8) . ?
C4 C5 1.388(8) . ?
C5 C11 1.455(7) . ?
C7 N2 1.340(6) . ?
C7 C8 1.369(8) . ?
C8 C9 1.375(9) . ?
C9 C10 1.379(9) . ?
C9 C12 1.517(9) . ?
C10 C11 1.384(7) . ?
C11 N2 1.374(7) . ?
C13 C14 1.197(7) . ?
C14 C15 1.480(8) . ?
C15 C16 1.538(8) . ?
C15 C18 1.539(9) . ?
C15 C17 1.540(9) . ?
P1 C1M 1.826(5) . ?
P1 C1G 1.835(5) . ?
P1 C1A 1.840(5) . ?
C1A C1B 1.391(7) . ?
C1A C1F 1.397(7) . ?
C1B C1C 1.379(8) . ?
C1C C1D 1.376(8) . ?
C1D C1E 1.382(8) . ?
C1E C1F 1.370(7) . ?
C1G C1L 1.394(8) . ?
C1G C1H 1.410(8) . ?
C1H C1I 1.389(8) . ?
C1I C1J 1.398(10) . ?
C1J C1K 1.357(9) . ?
C1K C1L 1.400(8) . ?
C1M C1R 1.399(7) . ?
C1M C1N 1.403(7) . ?
C1N C1O 1.374(7) . ?
C1O C1P 1.364(8) . ?
C1P C1Q 1.379(8) . ?
C1Q C1R 1.389(7) . ?
P2 C2G 1.824(6) . ?
P2 C2A 1.830(5) . ?
P2 C2M 1.834(5) . ?
C2A C2F 1.379(7) . ?
C2A C2B 1.396(7) . ?
C2B C2C 1.365(8) . ?
C2C C2D 1.362(8) . ?
C2D C2E 1.400(8) . ?
C2E C2F 1.386(7) . ?
C2G C2L 1.385(8) . ?
C2G C2H 1.407(8) . ?
C2H C2I 1.366(8) . ?
C2I C2J 1.394(10) . ?
C2J C2K 1.385(9) . ?
C2K C2L 1.377(8) . ?
C2M C2N 1.392(8) . ?
C2M C2R 1.399(8) . ?
C2N C2O 1.373(8) . ?
C2O C2P 1.389(10) . ?
C2P C2Q 1.380(9) . ?
C2Q C2R 1.370(8) . ?
P3 F1 1.531(6) . ?
P3 F2 1.547(6) . ?
P3 F5 1.550(6) . ?
P3 F6 1.551(6) . ?
P3 F3 1.567(7) . ?
P3 F4 1.578(6) . ?
O1 C104 1.42(3) . ?
O1 C101 1.53(3) . ?
C101 C102 1.42(2) . ?
C102 C103 1.43(3) . ?
C103 C104 1.45(2) . ?
O2 C105 1.45(2) . ?
O2 C108 1.46(2) . ?
C105 C106 1.54(3) . ?
C106 C107 1.23(5) . ?
C107 C108 1.58(3) . ?
O3 C111 1.16(3) 2_846 ?
O3 C109 1.40(3) . ?
O3 C112 1.41(3) . ?
C109 C110 1.49(3) . ?
C109 C112 1.83(5) 2_846 ?
C109 C111 1.87(5) 2_846 ?
C110 C112 0.97(4) 2_846 ?
C110 C111 1.53(4) . ?
C111 C112 0.97(3) 2_846 ?
C111 O3 1.16(3) 2_846 ?
C111 C112 1.50(3) . ?
C111 C111 1.78(6) 2_846 ?
C111 C109 1.87(5) 2_846 ?
C112 C110 0.97(4) 2_846 ?
C112 C111 0.97(3) 2_846 ?
C112 C112 1.80(7) 2_846 ?
C112 C109 1.83(5) 2_846 ?
